data_4029799
loop_
_publ_author_name
'Long, Sihui'
'Muthusamy, Venkatraj'
'Willis, Peter G.'
'Parkin, Sean'
'Cammers, Arthur'

_publ_section_title
;
 Inversion symmetry and local vs. dispersive interactions in the
 nucleation of hydrogen bonded cyclic n-mer and tape of
 imidazolecarboxamidines.
;
_journal_name_full 'Beilstein journal of organic chemistry'
_journal_page_first 23
_journal_paper_doi 10.3762/bjoc.4.23
_journal_volume 4
_journal_year 2008
_chemical_formula_sum 'C22 H26 N4'
_chemical_formula_weight 346.47
_chemical_name_systematic
; 
 ? 
;
_space_group_IT_number 2
_symmetry_cell_setting triclinic
_symmetry_space_group_name_Hall '-P 1'
_symmetry_space_group_name_H-M 'P -1'
_atom_sites_solution_hydrogens geom
_atom_sites_solution_primary direct
_atom_sites_solution_secondary difmap
_audit_creation_method SHELXL-97
_cell_angle_alpha 106.3484(7)
_cell_angle_beta 91.1499(7)
_cell_angle_gamma 111.0528(7)
_cell_formula_units_Z 4
_cell_length_a 10.7318(2)
_cell_length_b 11.9553(2)
_cell_length_c 17.3861(3)
_cell_measurement_reflns_used 9020
_cell_measurement_temperature 90.0(2)
_cell_measurement_theta_max 27.48
_cell_measurement_theta_min 1.00
_cell_volume 1979.23(6)
_computing_cell_refinement 'SCALEPACK (Otwinowski & Minor, 1997)'
_computing_data_collection 'COLLECT (Nonius, 1998)'
_computing_data_reduction 'DENZO-SMN (Otwinowski & Minor, 1997)'
_computing_molecular_graphics 'XP in SHELXTL (Sheldrick, 1994)'
_computing_publication_material
; 
SHELX97-2 (Sheldrick, 1997) and local procedures 
;
_computing_structure_refinement 'SHELXL-97 (Sheldrick, 1997)'
_computing_structure_solution 'SHELXS-97 (Sheldrick, 1990)'
_diffrn_ambient_temperature 90.0(2)
_diffrn_detector_area_resol_mean 18
_diffrn_measured_fraction_theta_full .999
_diffrn_measured_fraction_theta_max .999
_diffrn_measurement_device_type 'Nonius KappaCCD diffractometer'
_diffrn_measurement_method '\w scans at fixed \c = 55\%'
_diffrn_radiation_monochromator graphite
_diffrn_radiation_source 'fine-focus sealed tube'
_diffrn_radiation_type MoK\a
_diffrn_radiation_wavelength 0.71073
_diffrn_reflns_av_R_equivalents 0.0631
_diffrn_reflns_av_sigmaI/netI 0.0974
_diffrn_reflns_limit_h_max 13
_diffrn_reflns_limit_h_min -13
_diffrn_reflns_limit_k_max 15
_diffrn_reflns_limit_k_min -15
_diffrn_reflns_limit_l_max 22
_diffrn_reflns_limit_l_min -22
_diffrn_reflns_number 18009
_diffrn_reflns_theta_full 27.48
_diffrn_reflns_theta_max 27.48
_diffrn_reflns_theta_min 1.23
_exptl_absorpt_coefficient_mu 0.070
_exptl_absorpt_correction_type none
_exptl_crystal_colour colourless
_exptl_crystal_density_diffrn 1.163
_exptl_crystal_density_method 'not measured'
_exptl_crystal_description 'block cut from slab'
_exptl_crystal_F_000 744
_exptl_crystal_size_max 0.20
_exptl_crystal_size_mid 0.20
_exptl_crystal_size_min 0.15
_refine_diff_density_max .426
_refine_diff_density_min -.445
_refine_diff_density_rms .054
_refine_ls_extinction_coef 0.0052(10)
_refine_ls_extinction_expression Fc^*^=kFc[1+0.001xFc^2^\l^3^/sin(2\q)]^-1/4^
_refine_ls_extinction_method SHELXL
_refine_ls_goodness_of_fit_ref 0.971
_refine_ls_hydrogen_treatment constr
_refine_ls_matrix_type full
_refine_ls_number_parameters 478
_refine_ls_number_reflns 9081
_refine_ls_number_restraints 0
_refine_ls_restrained_S_all 0.971
_refine_ls_R_factor_all 0.1196
_refine_ls_R_factor_gt 0.0527
_refine_ls_shift/su_max 0.001
_refine_ls_shift/su_mean 0.000
_refine_ls_structure_factor_coef Fsqd
_refine_ls_weighting_details 'calc w=1/[\s^2^(Fo^2^)+(0.0666P)^2^] where P=(Fo^2^+2Fc^2^)/3'
_refine_ls_weighting_scheme calc
_refine_ls_wR_factor_gt 0.1149
_refine_ls_wR_factor_ref 0.1394
_reflns_number_gt 5005
_reflns_number_total 9081
_reflns_threshold_expression >2\s(I)
_cod_data_source_file 8a_C1.cif
_cod_data_source_block k05222
_cod_database_code 4029799

loop_
_symmetry_equiv_pos_as_xyz
'x, y, z'
'-x, -y, -z'

loop_
_atom_site_label
_atom_site_type_symbol
_atom_site_fract_x
_atom_site_fract_y
_atom_site_fract_z
_atom_site_U_iso_or_equiv
_atom_site_adp_type
_atom_site_occupancy
_atom_site_symmetry_multiplicity
_atom_site_calc_flag
_atom_site_refinement_flags
N1A N 0.86769(14) 0.13897(13) 0.72397(8) 0.0196(4) Uani 1 1 d .
C2A C 0.78613(17) 0.05314(17) 0.65591(11) 0.0223(4) Uani 1 1 d .
H2A H 0.7787 0.0703 0.6063 0.027 Uiso 1 1 calc R
N3A N 0.71880(14) -0.05620(14) 0.66646(9) 0.0221(4) Uani 1 1 d .
C4A C 0.75896(17) -0.04104(17) 0.74654(11) 0.0202(4) Uani 1 1 d .
C5A C 0.85177(18) 0.07890(17) 0.78289(10) 0.0202(4) Uani 1 1 d .
C7A C 0.95168(18) 0.26847(17) 0.72984(10) 0.0210(4) Uani 1 1 d .
N8A N 0.87524(15) 0.33099(14) 0.71529(9) 0.0239(4) Uani 1 1 d .
H8A H 0.7869 0.2954 0.7107 0.029 Uiso 1 1 calc R
C9A C 0.93755(18) 0.45636(17) 0.70713(11) 0.0230(4) Uani 1 1 d .
H9A H 1.0158 0.5064 0.7509 0.028 Uiso 1 1 calc R
C10A C 0.83635(19) 0.51985(18) 0.72013(12) 0.0303(5) Uani 1 1 d .
H10A H 0.7590 0.4729 0.6774 0.045 Uiso 1 1 calc R
H10B H 0.8791 0.6064 0.7184 0.045 Uiso 1 1 calc R
H10C H 0.8057 0.5211 0.7730 0.045 Uiso 1 1 calc R
C11A C 0.9904(2) 0.45091(18) 0.62608(11) 0.0300(5) Uani 1 1 d .
H11A H 1.0563 0.4108 0.6211 0.045 Uiso 1 1 calc R
H11B H 1.0336 0.5366 0.6228 0.045 Uiso 1 1 calc R
H11C H 0.9153 0.4018 0.5821 0.045 Uiso 1 1 calc R
N12A N 1.07912(15) 0.31849(14) 0.74515(9) 0.0233(4) Uani 1 1 d .
C13A C 1.16246(18) 0.24652(18) 0.74935(11) 0.0235(4) Uani 1 1 d .
H13A H 1.1040 0.1580 0.7456 0.028 Uiso 1 1 calc R
C14A C 1.24325(19) 0.24697(19) 0.67847(12) 0.0319(5) Uani 1 1 d .
H14A H 1.1816 0.2043 0.6276 0.048 Uiso 1 1 calc R
H14B H 1.3036 0.2027 0.6811 0.048 Uiso 1 1 calc R
H14C H 1.2966 0.3341 0.6810 0.048 Uiso 1 1 calc R
C15A C 1.25659(18) 0.30916(18) 0.82904(11) 0.0281(5) Uani 1 1 d .
H15A H 1.3136 0.3958 0.8323 0.042 Uiso 1 1 calc R
H15B H 1.3135 0.2618 0.8320 0.042 Uiso 1 1 calc R
H15C H 1.2033 0.3103 0.8742 0.042 Uiso 1 1 calc R
C16A C 0.69836(17) -0.14449(17) 0.78068(11) 0.0209(4) Uani 1 1 d .
C17A C 0.64735(18) -0.26937(18) 0.73064(12) 0.0257(5) Uani 1 1 d .
H17A H 0.6557 -0.2870 0.6746 0.031 Uiso 1 1 calc R
C18A C 0.58489(19) -0.36786(18) 0.76100(13) 0.0296(5) Uani 1 1 d .
H18A H 0.5495 -0.4521 0.7257 0.036 Uiso 1 1 calc R
C19A C 0.57385(19) -0.34400(19) 0.84261(12) 0.0295(5) Uani 1 1 d .
H19A H 0.5318 -0.4116 0.8637 0.035 Uiso 1 1 calc R
C20A C 0.62444(18) -0.22101(18) 0.89319(12) 0.0270(5) Uani 1 1 d .
H20A H 0.6171 -0.2042 0.9493 0.032 Uiso 1 1 calc R
C21A C 0.68546(17) -0.12245(18) 0.86295(11) 0.0233(4) Uani 1 1 d .
H21A H 0.7192 -0.0384 0.8985 0.028 Uiso 1 1 calc R
C22A C 0.92828(17) 0.14327(17) 0.86495(10) 0.0195(4) Uani 1 1 d .
C23A C 0.99795(18) 0.08504(17) 0.89740(11) 0.0237(4) Uani 1 1 d .
H23A H 0.9965 0.0051 0.8664 0.028 Uiso 1 1 calc R
C24A C 1.06959(18) 0.14285(18) 0.97475(11) 0.0262(5) Uani 1 1 d .
H24A H 1.1162 0.1022 0.9966 0.031 Uiso 1 1 calc R
C25A C 1.07296(19) 0.25983(19) 1.02001(11) 0.0282(5) Uani 1 1 d .
H25A H 1.1223 0.2997 1.0728 0.034 Uiso 1 1 calc R
C26A C 1.00432(18) 0.31845(18) 0.98813(11) 0.0261(5) Uani 1 1 d .
H26A H 1.0066 0.3987 1.0192 0.031 Uiso 1 1 calc R
C27A C 0.93226(17) 0.26075(17) 0.91119(11) 0.0223(4) Uani 1 1 d .
H27A H 0.8852 0.3016 0.8898 0.027 Uiso 1 1 calc R
N1B N 0.42898(14) -0.00890(13) 0.64875(8) 0.0189(4) Uani 1 1 d .
C2B C 0.51232(17) 0.09664(17) 0.63403(11) 0.0203(4) Uani 1 1 d .
H2B H 0.5267 0.1023 0.5813 0.024 Uiso 1 1 calc R
N3B N 0.57111(14) 0.19026(14) 0.70074(9) 0.0217(4) Uani 1 1 d .
C4B C 0.52321(17) 0.14180(17) 0.76297(10) 0.0192(4) Uani 1 1 d .
C5B C 0.43430(17) 0.01931(17) 0.73258(10) 0.0193(4) Uani 1 1 d .
C7B C 0.35619(18) -0.12959(16) 0.58774(10) 0.0197(4) Uani 1 1 d .
N8B N 0.44466(14) -0.18182(14) 0.55455(9) 0.0219(4) Uani 1 1 d .
H8B H 0.5318 -0.1377 0.5675 0.026 Uiso 1 1 calc R
C9B C 0.39705(18) -0.30969(17) 0.49802(11) 0.0242(4) Uani 1 1 d .
H9B H 0.3331 -0.3154 0.4531 0.029 Uiso 1 1 calc R
C10B C 0.3236(2) -0.40899(18) 0.53728(12) 0.0334(5) Uani 1 1 d .
H10D H 0.3864 -0.4090 0.5790 0.050 Uiso 1 1 calc R
H10E H 0.2876 -0.4921 0.4962 0.050 Uiso 1 1 calc R
H10F H 0.2494 -0.3900 0.5621 0.050 Uiso 1 1 calc R
C11B C 0.5176(2) -0.33148(19) 0.46223(12) 0.0338(5) Uani 1 1 d .
H11D H 0.5600 -0.2686 0.4350 0.051 Uiso 1 1 calc R
H11E H 0.4875 -0.4161 0.4231 0.051 Uiso 1 1 calc R
H11F H 0.5829 -0.3237 0.5056 0.051 Uiso 1 1 calc R
N12B N 0.23000(15) -0.17883(14) 0.56633(8) 0.0220(4) Uani 1 1 d .
C13B C 0.14208(18) -0.11411(17) 0.60365(11) 0.0225(4) Uani 1 1 d .
H13B H 0.1963 -0.0365 0.6489 0.027 Uiso 1 1 calc R
C14B C 0.0800(2) -0.07833(19) 0.53975(12) 0.0318(5) Uani 1 1 d .
H14D H 0.1510 -0.0159 0.5222 0.048 Uiso 1 1 calc R
H14E H 0.0148 -0.0424 0.5625 0.048 Uiso 1 1 calc R
H14F H 0.0340 -0.1535 0.4933 0.048 Uiso 1 1 calc R
C15B C 0.03320(18) -0.20366(18) 0.63630(12) 0.0291(5) Uani 1 1 d .
H15D H -0.0193 -0.2797 0.5919 0.044 Uiso 1 1 calc R
H15E H -0.0264 -0.1623 0.6613 0.044 Uiso 1 1 calc R
H15F H 0.0750 -0.2268 0.6768 0.044 Uiso 1 1 calc R
C16B C 0.57359(17) 0.21868(17) 0.84797(11) 0.0214(4) Uani 1 1 d .
C17B C 0.61449(18) 0.34946(17) 0.87106(11) 0.0246(5) Uani 1 1 d .
H17B H 0.6089 0.3892 0.8316 0.030 Uiso 1 1 calc R
C18B C 0.66305(18) 0.42189(18) 0.95078(12) 0.0298(5) Uani 1 1 d .
H18B H 0.6901 0.5109 0.9658 0.036 Uiso 1 1 calc R
C19B C 0.67240(19) 0.36550(19) 1.00863(12) 0.0310(5) Uani 1 1 d .
H19B H 0.7066 0.4154 1.0633 0.037 Uiso 1 1 calc R
C20B C 0.63163(18) 0.23578(19) 0.98668(11) 0.0286(5) Uani 1 1 d .
H20B H 0.6370 0.1965 1.0264 0.034 Uiso 1 1 calc R
C21B C 0.58312(18) 0.16327(18) 0.90711(11) 0.0241(5) Uani 1 1 d .
H21B H 0.5559 0.0743 0.8926 0.029 Uiso 1 1 calc R
C22B C 0.35108(17) -0.07329(17) 0.77052(10) 0.0185(4) Uani 1 1 d .
C23B C 0.27101(18) -0.03964(17) 0.82784(10) 0.0223(4) Uani 1 1 d .
H23B H 0.2708 0.0431 0.8429 0.027 Uiso 1 1 calc R
C24B C 0.19209(18) -0.12672(18) 0.86261(11) 0.0246(5) Uani 1 1 d .
H24B H 0.1390 -0.1030 0.9023 0.030 Uiso 1 1 calc R
C25B C 0.18962(18) -0.24809(18) 0.84017(11) 0.0238(4) Uani 1 1 d .
H25B H 0.1337 -0.3079 0.8636 0.029 Uiso 1 1 calc R
C26B C 0.26862(18) -0.28229(17) 0.78368(10) 0.0220(4) Uani 1 1 d .
H26B H 0.2673 -0.3656 0.7684 0.026 Uiso 1 1 calc R
C27B C 0.34978(17) -0.19517(17) 0.74937(10) 0.0207(4) Uani 1 1 d .
H27B H 0.4050 -0.2187 0.7111 0.025 Uiso 1 1 calc R

loop_
_atom_site_aniso_label
_atom_site_aniso_U_11
_atom_site_aniso_U_22
_atom_site_aniso_U_33
_atom_site_aniso_U_23
_atom_site_aniso_U_13
_atom_site_aniso_U_12
N1A 0.0170(8) 0.0185(9) 0.0221(8) 0.0067(7) 0.0030(7) 0.0051(7)
C2A 0.0192(10) 0.0231(11) 0.0217(10) 0.0048(9) 0.0004(8) 0.0066(9)
N3A 0.0193(8) 0.0224(9) 0.0233(9) 0.0070(7) 0.0022(7) 0.0065(7)
C4A 0.0172(10) 0.0209(11) 0.0228(10) 0.0072(8) 0.0026(8) 0.0074(8)
C5A 0.0183(10) 0.0236(11) 0.0221(10) 0.0095(9) 0.0042(8) 0.0100(9)
C7A 0.0200(10) 0.0204(11) 0.0215(10) 0.0076(8) 0.0033(8) 0.0056(9)
N8A 0.0143(8) 0.0229(9) 0.0353(10) 0.0130(8) 0.0020(7) 0.0050(7)
C9A 0.0198(10) 0.0178(10) 0.0299(11) 0.0086(9) 0.0023(8) 0.0047(8)
C10A 0.0279(12) 0.0230(11) 0.0396(12) 0.0091(10) 0.0070(9) 0.0097(9)
C11A 0.0289(12) 0.0287(12) 0.0369(12) 0.0154(10) 0.0092(9) 0.0120(10)
N12A 0.0188(9) 0.0234(9) 0.0280(9) 0.0084(7) 0.0029(7) 0.0081(7)
C13A 0.0166(10) 0.0209(11) 0.0326(11) 0.0079(9) 0.0042(8) 0.0072(8)
C14A 0.0260(12) 0.0323(12) 0.0369(12) 0.0090(10) 0.0088(9) 0.0117(10)
C15A 0.0200(10) 0.0284(12) 0.0360(12) 0.0110(10) 0.0014(9) 0.0086(9)
C16A 0.0126(9) 0.0206(11) 0.0297(11) 0.0086(9) 0.0017(8) 0.0060(8)
C17A 0.0212(10) 0.0242(11) 0.0321(11) 0.0081(9) 0.0061(9) 0.0093(9)
C18A 0.0236(11) 0.0206(11) 0.0440(13) 0.0097(10) 0.0047(9) 0.0078(9)
C19A 0.0211(11) 0.0270(12) 0.0457(13) 0.0198(10) 0.0069(9) 0.0085(9)
C20A 0.0175(10) 0.0308(12) 0.0329(11) 0.0137(10) 0.0017(9) 0.0064(9)
C21A 0.0171(10) 0.0210(11) 0.0290(11) 0.0076(9) 0.0007(8) 0.0041(8)
C22A 0.0145(9) 0.0206(10) 0.0210(10) 0.0073(8) 0.0025(8) 0.0033(8)
C23A 0.0213(10) 0.0207(11) 0.0279(11) 0.0068(9) 0.0036(8) 0.0071(9)
C24A 0.0192(10) 0.0294(12) 0.0310(11) 0.0150(10) 0.0007(9) 0.0063(9)
C25A 0.0207(11) 0.0348(13) 0.0236(11) 0.0106(10) 0.0010(8) 0.0032(9)
C26A 0.0227(11) 0.0236(11) 0.0264(11) 0.0038(9) 0.0045(9) 0.0052(9)
C27A 0.0173(10) 0.0236(11) 0.0257(11) 0.0090(9) 0.0032(8) 0.0064(8)
N1B 0.0172(8) 0.0194(9) 0.0186(8) 0.0061(7) 0.0024(6) 0.0051(7)
C2B 0.0159(10) 0.0219(11) 0.0233(10) 0.0075(9) 0.0050(8) 0.0067(8)
N3B 0.0181(8) 0.0220(9) 0.0242(9) 0.0069(7) 0.0031(7) 0.0066(7)
C4B 0.0157(10) 0.0204(11) 0.0222(10) 0.0068(8) 0.0030(8) 0.0075(8)
C5B 0.0175(10) 0.0246(11) 0.0180(10) 0.0068(8) 0.0037(8) 0.0103(9)
C7B 0.0230(10) 0.0178(10) 0.0182(10) 0.0068(8) 0.0028(8) 0.0068(9)
N8B 0.0143(8) 0.0222(9) 0.0255(9) 0.0029(7) 0.0042(7) 0.0059(7)
C9B 0.0250(11) 0.0234(11) 0.0215(10) 0.0025(9) 0.0009(8) 0.0096(9)
C10B 0.0330(12) 0.0264(12) 0.0388(13) 0.0071(10) 0.0081(10) 0.0109(10)
C11B 0.0402(13) 0.0340(13) 0.0320(12) 0.0082(10) 0.0123(10) 0.0208(11)
N12B 0.0187(9) 0.0237(9) 0.0225(9) 0.0062(7) 0.0002(7) 0.0077(7)
C13B 0.0208(10) 0.0231(11) 0.0235(10) 0.0056(9) 0.0010(8) 0.0094(9)
C14B 0.0327(12) 0.0357(13) 0.0317(12) 0.0121(10) 0.0040(9) 0.0170(10)
C15B 0.0224(11) 0.0304(12) 0.0353(12) 0.0126(10) 0.0054(9) 0.0091(9)
C16B 0.0138(9) 0.0222(11) 0.0250(11) 0.0039(9) 0.0032(8) 0.0056(8)
C17B 0.0185(10) 0.0243(11) 0.0281(11) 0.0055(9) 0.0020(8) 0.0067(9)
C18B 0.0239(11) 0.0226(11) 0.0329(12) -0.0013(10) 0.0032(9) 0.0050(9)
C19B 0.0247(11) 0.0329(13) 0.0228(11) -0.0036(10) -0.0003(9) 0.0061(10)
C20B 0.0231(11) 0.0385(14) 0.0233(11) 0.0082(10) 0.0028(9) 0.0116(10)
C21B 0.0195(10) 0.0255(11) 0.0244(11) 0.0043(9) 0.0021(8) 0.0077(9)
C22B 0.0164(10) 0.0199(10) 0.0171(9) 0.0059(8) -0.0014(7) 0.0045(8)
C23B 0.0229(10) 0.0192(11) 0.0233(10) 0.0042(8) 0.0031(8) 0.0082(9)
C24B 0.0233(11) 0.0280(12) 0.0209(10) 0.0062(9) 0.0056(8) 0.0088(9)
C25B 0.0204(10) 0.0241(11) 0.0229(10) 0.0090(9) 0.0006(8) 0.0027(9)
C26B 0.0230(10) 0.0192(11) 0.0223(10) 0.0055(8) -0.0015(8) 0.0072(9)
C27B 0.0200(10) 0.0234(11) 0.0189(10) 0.0059(8) 0.0016(8) 0.0089(9)

loop_
_atom_type_symbol
_atom_type_description
_atom_type_scat_dispersion_real
_atom_type_scat_dispersion_imag
_atom_type_scat_source
C C .0033 .0016 'International Tables Vol C Tables 4.2.6.8 and 6.1.1.4'
H H .0000 .0000 'International Tables Vol C Tables 4.2.6.8 and 6.1.1.4'
N N .0061 .0033 'International Tables Vol C Tables 4.2.6.8 and 6.1.1.4'

loop_
_geom_angle_atom_site_label_1
_geom_angle_atom_site_label_2
_geom_angle_atom_site_label_3
_geom_angle
C2A N1A C5A 106.74(15)
C2A N1A C7A 124.10(15)
C5A N1A C7A 129.15(14)
N3A C2A N1A 112.48(16)
N3A C2A H2A 123.8
N1A C2A H2A 123.8
C2A N3A C4A 105.16(15)
C5A C4A N3A 110.04(16)
C5A C4A C16A 129.84(17)
N3A C4A C16A 120.07(16)
C4A C5A N1A 105.56(15)
C4A C5A C22A 132.58(17)
N1A C5A C22A 121.85(16)
N12A C7A N8A 123.01(17)
N12A C7A N1A 126.18(16)
N8A C7A N1A 110.80(15)
C7A N8A C9A 120.75(15)
C7A N8A H8A 119.6
C9A N8A H8A 119.6
N8A C9A C10A 108.74(15)
N8A C9A C11A 111.28(15)
C10A C9A C11A 112.66(15)
N8A C9A H9A 108.0
C10A C9A H9A 108.0
C11A C9A H9A 108.0
C9A C10A H10A 109.5
C9A C10A H10B 109.5
H10A C10A H10B 109.5
C9A C10A H10C 109.5
H10A C10A H10C 109.5
H10B C10A H10C 109.5
C9A C11A H11A 109.5
C9A C11A H11B 109.5
H11A C11A H11B 109.5
C9A C11A H11C 109.5
H11A C11A H11C 109.5
H11B C11A H11C 109.5
C7A N12A C13A 122.85(16)
N12A C13A C14A 107.54(15)
N12A C13A C15A 109.07(15)
C14A C13A C15A 110.32(15)
N12A C13A H13A 110.0
C14A C13A H13A 110.0
C15A C13A H13A 110.0
C13A C14A H14A 109.5
C13A C14A H14B 109.5
H14A C14A H14B 109.5
C13A C14A H14C 109.5
H14A C14A H14C 109.5
H14B C14A H14C 109.5
C13A C15A H15A 109.5
C13A C15A H15B 109.5
H15A C15A H15B 109.5
C13A C15A H15C 109.5
H15A C15A H15C 109.5
H15B C15A H15C 109.5
C17A C16A C21A 117.64(17)
C17A C16A C4A 120.36(17)
C21A C16A C4A 121.97(16)
C18A C17A C16A 121.29(18)
C18A C17A H17A 119.4
C16A C17A H17A 119.4
C17A C18A C19A 120.12(19)
C17A C18A H18A 119.9
C19A C18A H18A 119.9
C20A C19A C18A 119.43(19)
C20A C19A H19A 120.3
C18A C19A H19A 120.3
C21A C20A C19A 120.60(19)
C21A C20A H20A 119.7
C19A C20A H20A 119.7
C20A C21A C16A 120.92(18)
C20A C21A H21A 119.5
C16A C21A H21A 119.5
C23A C22A C27A 118.87(16)
C23A C22A C5A 119.34(16)
C27A C22A C5A 121.78(16)
C24A C23A C22A 120.55(17)
C24A C23A H23A 119.7
C22A C23A H23A 119.7
C25A C24A C23A 119.97(18)
C25A C24A H24A 120.0
C23A C24A H24A 120.0
C26A C25A C24A 119.83(18)
C26A C25A H25A 120.1
C24A C25A H25A 120.1
C25A C26A C27A 120.33(18)
C25A C26A H26A 119.8
C27A C26A H26A 119.8
C26A C27A C22A 120.44(17)
C26A C27A H27A 119.8
C22A C27A H27A 119.8
C2B N1B C5B 106.90(14)
C2B N1B C7B 125.43(14)
C5B N1B C7B 127.56(15)
N3B C2B N1B 112.62(16)
N3B C2B H2B 123.7
N1B C2B H2B 123.7
C2B N3B C4B 104.79(15)
C5B C4B N3B 110.72(15)
C5B C4B C16B 128.81(16)
N3B C4B C16B 120.40(16)
C4B C5B N1B 104.97(15)
C4B C5B C22B 133.25(16)
N1B C5B C22B 121.75(16)
N12B C7B N8B 124.32(16)
N12B C7B N1B 125.69(16)
N8B C7B N1B 109.97(15)
C7B N8B C9B 121.19(14)
C7B N8B H8B 119.4
C9B N8B H8B 119.4
N8B C9B C10B 112.61(15)
N8B C9B C11B 108.11(15)
C10B C9B C11B 111.43(16)
N8B C9B H9B 108.2
C10B C9B H9B 108.2
C11B C9B H9B 108.2
C9B C10B H10D 109.5
C9B C10B H10E 109.5
H10D C10B H10E 109.5
C9B C10B H10F 109.5
H10D C10B H10F 109.5
H10E C10B H10F 109.5
C9B C11B H11D 109.5
C9B C11B H11E 109.5
H11D C11B H11E 109.5
C9B C11B H11F 109.5
H11D C11B H11F 109.5
H11E C11B H11F 109.5
C7B N12B C13B 120.82(15)
N12B C13B C15B 108.28(15)
N12B C13B C14B 108.78(15)
C15B C13B C14B 110.54(16)
N12B C13B H13B 109.7
C15B C13B H13B 109.7
C14B C13B H13B 109.7
C13B C14B H14D 109.5
C13B C14B H14E 109.5
H14D C14B H14E 109.5
C13B C14B H14F 109.5
H14D C14B H14F 109.5
H14E C14B H14F 109.5
C13B C15B H15D 109.5
C13B C15B H15E 109.5
H15D C15B H15E 109.5
C13B C15B H15F 109.5
H15D C15B H15F 109.5
H15E C15B H15F 109.5
C21B C16B C17B 118.27(17)
C21B C16B C4B 121.05(17)
C17B C16B C4B 120.67(17)
C18B C17B C16B 120.71(19)
C18B C17B H17B 119.6
C16B C17B H17B 119.6
C19B C18B C17B 120.28(19)
C19B C18B H18B 119.9
C17B C18B H18B 119.9
C18B C19B C20B 119.64(18)
C18B C19B H19B 120.2
C20B C19B H19B 120.2
C21B C20B C19B 120.17(19)
C21B C20B H20B 119.9
C19B C20B H20B 119.9
C20B C21B C16B 120.91(18)
C20B C21B H21B 119.5
C16B C21B H21B 119.5
C27B C22B C23B 119.02(16)
C27B C22B C5B 120.98(16)
C23B C22B C5B 120.00(16)
C24B C23B C22B 119.96(17)
C24B C23B H23B 120.0
C22B C23B H23B 120.0
C23B C24B C25B 120.59(17)
C23B C24B H24B 119.7
C25B C24B H24B 119.7
C26B C25B C24B 119.92(17)
C26B C25B H25B 120.0
C24B C25B H25B 120.0
C25B C26B C27B 119.98(17)
C25B C26B H26B 120.0
C27B C26B H26B 120.0
C26B C27B C22B 120.51(17)
C26B C27B H27B 119.7
C22B C27B H27B 119.7

loop_
_geom_bond_atom_site_label_1
_geom_bond_atom_site_label_2
_geom_bond_distance
N1A C2A 1.360(2)
N1A C5A 1.388(2)
N1A C7A 1.458(2)
C2A N3A 1.314(2)
C2A H2A 0.9500
N3A C4A 1.391(2)
C4A C5A 1.373(2)
C4A C16A 1.468(2)
C5A C22A 1.477(2)
C7A N12A 1.268(2)
C7A N8A 1.354(2)
N8A C9A 1.455(2)
N8A H8A 0.8800
C9A C10A 1.521(2)
C9A C11A 1.523(2)
C9A H9A 1.0000
C10A H10A 0.9800
C10A H10B 0.9800
C10A H10C 0.9800
C11A H11A 0.9800
C11A H11B 0.9800
C11A H11C 0.9800
N12A C13A 1.460(2)
C13A C14A 1.521(2)
C13A C15A 1.522(2)
C13A H13A 1.0000
C14A H14A 0.9800
C14A H14B 0.9800
C14A H14C 0.9800
C15A H15A 0.9800
C15A H15B 0.9800
C15A H15C 0.9800
C16A C17A 1.396(2)
C16A C21A 1.399(2)
C17A C18A 1.383(3)
C17A H17A 0.9500
C18A C19A 1.383(3)
C18A H18A 0.9500
C19A C20A 1.382(3)
C19A H19A 0.9500
C20A C21A 1.379(2)
C20A H20A 0.9500
C21A H21A 0.9500
C22A C23A 1.393(2)
C22A C27A 1.393(2)
C23A C24A 1.390(2)
C23A H23A 0.9500
C24A C25A 1.385(3)
C24A H24A 0.9500
C25A C26A 1.383(3)
C25A H25A 0.9500
C26A C27A 1.385(2)
C26A H26A 0.9500
C27A H27A 0.9500
N1B C2B 1.356(2)
N1B C5B 1.395(2)
N1B C7B 1.454(2)
C2B N3B 1.315(2)
C2B H2B 0.9500
N3B C4B 1.390(2)
C4B C5B 1.369(2)
C4B C16B 1.472(2)
C5B C22B 1.477(2)
C7B N12B 1.266(2)
C7B N8B 1.367(2)
N8B C9B 1.462(2)
N8B H8B 0.8800
C9B C10B 1.517(3)
C9B C11B 1.520(2)
C9B H9B 1.0000
C10B H10D 0.9800
C10B H10E 0.9800
C10B H10F 0.9800
C11B H11D 0.9800
C11B H11E 0.9800
C11B H11F 0.9800
N12B C13B 1.475(2)
C13B C15B 1.518(3)
C13B C14B 1.518(2)
C13B H13B 1.0000
C14B H14D 0.9800
C14B H14E 0.9800
C14B H14F 0.9800
C15B H15D 0.9800
C15B H15E 0.9800
C15B H15F 0.9800
C16B C21B 1.391(3)
C16B C17B 1.395(2)
C17B C18B 1.383(2)
C17B H17B 0.9500
C18B C19B 1.379(3)
C18B H18B 0.9500
C19B C20B 1.384(3)
C19B H19B 0.9500
C20B C21B 1.381(2)
C20B H20B 0.9500
C21B H21B 0.9500
C22B C27B 1.394(2)
C22B C23B 1.397(2)
C23B C24B 1.381(2)
C23B H23B 0.9500
C24B C25B 1.383(2)
C24B H24B 0.9500
C25B C26B 1.381(2)
C25B H25B 0.9500
C26B C27B 1.385(2)
C26B H26B 0.9500
C27B H27B 0.9500

loop_
_geom_hbond_atom_site_label_D
_geom_hbond_atom_site_label_H
_geom_hbond_atom_site_label_A
_geom_hbond_distance_DH
_geom_hbond_distance_HA
_geom_hbond_distance_DA
_geom_hbond_angle_DHA
N8A H8A N3B 0.88 2.18 3.054(2) 174.1
N8B H8B N3A 0.88 2.33 3.106(2) 146.4

loop_
_geom_torsion_atom_site_label_1
_geom_torsion_atom_site_label_2
_geom_torsion_atom_site_label_3
_geom_torsion_atom_site_label_4
_geom_torsion
C5A N1A C2A N3A 0.5(2)
C7A N1A C2A N3A -178.74(15)
N1A C2A N3A C4A -0.1(2)
C2A N3A C4A C5A -0.4(2)
C2A N3A C4A C16A 177.28(16)
N3A C4A C5A N1A 0.65(19)
C16A C4A C5A N1A -176.71(17)
N3A C4A C5A C22A -178.35(17)
C16A C4A C5A C22A 4.3(3)
C2A N1A C5A C4A -0.67(19)
C7A N1A C5A C4A 178.49(16)
C2A N1A C5A C22A 178.46(16)
C7A N1A C5A C22A -2.4(3)
C2A N1A C7A N12A -118.5(2)
C5A N1A C7A N12A 62.5(3)
C2A N1A C7A N8A 60.5(2)
C5A N1A C7A N8A -118.51(18)
N12A C7A N8A C9A 7.3(3)
N1A C7A N8A C9A -171.76(14)
C7A N8A C9A C10A -160.79(16)
C7A N8A C9A C11A 74.5(2)
N8A C7A N12A C13A -170.97(16)
N1A C7A N12A C13A 7.9(3)
C7A N12A C13A C14A 112.58(19)
C7A N12A C13A C15A -127.77(18)
C5A C4A C16A C17A -155.76(19)
N3A C4A C16A C17A 27.1(2)
C5A C4A C16A C21A 26.3(3)
N3A C4A C16A C21A -150.80(17)
C21A C16A C17A C18A 0.7(3)
C4A C16A C17A C18A -177.29(17)
C16A C17A C18A C19A -1.1(3)
C17A C18A C19A C20A 0.7(3)
C18A C19A C20A C21A 0.0(3)
C19A C20A C21A C16A -0.4(3)
C17A C16A C21A C20A 0.0(3)
C4A C16A C21A C20A 177.99(17)
C4A C5A C22A C23A 49.8(3)
N1A C5A C22A C23A -129.02(18)
C4A C5A C22A C27A -129.9(2)
N1A C5A C22A C27A 51.3(2)
C27A C22A C23A C24A 0.4(3)
C5A C22A C23A C24A -179.34(16)
C22A C23A C24A C25A -0.5(3)
C23A C24A C25A C26A 0.3(3)
C24A C25A C26A C27A 0.0(3)
C25A C26A C27A C22A -0.1(3)
C23A C22A C27A C26A 0.0(3)
C5A C22A C27A C26A 179.65(16)
C5B N1B C2B N3B 0.1(2)
C7B N1B C2B N3B -176.20(15)
N1B C2B N3B C4B 0.39(19)
C2B N3B C4B C5B -0.78(19)
C2B N3B C4B C16B 176.54(16)
N3B C4B C5B N1B 0.85(19)
C16B C4B C5B N1B -176.18(16)
N3B C4B C5B C22B -177.00(18)
C16B C4B C5B C22B 6.0(3)
C2B N1B C5B C4B -0.59(18)
C7B N1B C5B C4B 175.64(16)
C2B N1B C5B C22B 177.57(15)
C7B N1B C5B C22B -6.2(3)
C2B N1B C7B N12B -109.9(2)
C5B N1B C7B N12B 74.6(2)
C2B N1B C7B N8B 68.4(2)
C5B N1B C7B N8B -107.12(19)
N12B C7B N8B C9B -8.5(3)
N1B C7B N8B C9B 173.11(15)
C7B N8B C9B C10B -65.4(2)
C7B N8B C9B C11B 171.02(16)
N8B C7B N12B C13B -178.09(15)
N1B C7B N12B C13B 0.0(3)
C7B N12B C13B C15B -125.65(18)
C7B N12B C13B C14B 114.18(19)
C5B C4B C16B C21B 28.4(3)
N3B C4B C16B C21B -148.35(17)
C5B C4B C16B C17B -152.29(18)
N3B C4B C16B C17B 30.9(2)
C21B C16B C17B C18B -0.1(3)
C4B C16B C17B C18B -179.38(16)
C16B C17B C18B C19B 0.4(3)
C17B C18B C19B C20B -0.7(3)
C18B C19B C20B C21B 0.7(3)
C19B C20B C21B C16B -0.4(3)
C17B C16B C21B C20B 0.1(3)
C4B C16B C21B C20B 179.38(16)
C4B C5B C22B C27B -131.3(2)
N1B C5B C22B C27B 51.1(2)
C4B C5B C22B C23B 49.4(3)
N1B C5B C22B C23B -128.14(18)
C27B C22B C23B C24B 0.0(3)
C5B C22B C23B C24B 179.28(16)
C22B C23B C24B C25B -1.2(3)
C23B C24B C25B C26B 1.3(3)
C24B C25B C26B C27B -0.2(3)
C25B C26B C27B C22B -0.9(3)
C23B C22B C27B C26B 1.1(3)
C5B C22B C27B C26B -178.24(16)
